data_4060152
_journal_name_full Organometallics
_journal_paper_doi 10.1021/om049273j
_journal_year 2005
_chemical_formula_sum 'C30 H46 O2 Si Zr'
_chemical_formula_weight 557.98
_space_group_IT_number 14
_symmetry_cell_setting monoclinic
_symmetry_space_group_name_Hall '-P 2yn'
_symmetry_space_group_name_H-M 'P 1 21/n 1'
_atom_sites_solution_hydrogens geom
_atom_sites_solution_primary direct
_atom_sites_solution_secondary difmap
_cell_angle_alpha 90.00
_cell_angle_beta 108.5860(10)
_cell_angle_gamma 90.00
_cell_formula_units_Z 4
_cell_length_a 15.0270(11)
_cell_length_b 12.9006(10)
_cell_length_c 16.5083(12)
_cell_measurement_reflns_used ?
_cell_measurement_temperature 233(2)
_cell_measurement_theta_max ?
_cell_measurement_theta_min ?
_cell_volume 3033.3(4)
_diffrn_ambient_temperature 233(2)
_diffrn_detector_area_resol_mean ?
_diffrn_measurement_device_type 'CCD area detector'
_diffrn_measurement_method 'phi and omega scans'
_diffrn_radiation_monochromator graphite
_diffrn_radiation_source 'fine-focus sealed tube'
_diffrn_radiation_type MoK\a
_diffrn_radiation_wavelength 0.71073
_diffrn_reflns_av_R_equivalents 0.0218
_diffrn_reflns_av_sigmaI/netI 0.0184
_diffrn_reflns_limit_h_max 19
_diffrn_reflns_limit_h_min -19
_diffrn_reflns_limit_k_max 16
_diffrn_reflns_limit_k_min -14
_diffrn_reflns_limit_l_max 17
_diffrn_reflns_limit_l_min -20
_diffrn_reflns_number 20766
_diffrn_reflns_theta_max 28.25
_diffrn_reflns_theta_min 1.60
_diffrn_standards_decay_% ?
_diffrn_standards_interval_count ?
_diffrn_standards_interval_time ?
_diffrn_standards_number ?
_exptl_absorpt_coefficient_mu 0.424
_exptl_absorpt_correction_T_max 0.9199
_exptl_absorpt_correction_T_min 0.8832
_exptl_absorpt_correction_type empirical
_exptl_absorpt_process_details SADABS
_exptl_crystal_colour ?
_exptl_crystal_density_diffrn 1.222
_exptl_crystal_density_meas ?
_exptl_crystal_density_method 'not measured'
_exptl_crystal_description ?
_exptl_crystal_F_000 1184
_exptl_crystal_size_max 0.30
_exptl_crystal_size_mid 0.30
_exptl_crystal_size_min 0.20
_refine_ls_extinction_coef 0.00116(17)
_refine_ls_extinction_expression Fc^*^=kFc[1+0.001xFc^2^\l^3^/sin(2\q)]^-1/4^
_refine_ls_extinction_method SHELXL
_refine_ls_goodness_of_fit_ref 1.029
_refine_ls_hydrogen_treatment mixed
_refine_ls_matrix_type full
_refine_ls_number_parameters 322
_refine_ls_number_reflns 6877
_refine_ls_number_restraints 0
_refine_ls_restrained_S_all 1.029
_refine_ls_R_factor_all 0.0330
_refine_ls_R_factor_gt 0.0256
_refine_ls_shift/su_max 0.001
_refine_ls_shift/su_mean 0.000
_refine_ls_structure_factor_coef Fsqd
_refine_ls_weighting_details 'calc w=1/[\s^2^(Fo^2^)+(0.0378P)^2^+0.9099P] where P=(Fo^2^+2Fc^2^)/3'
_refine_ls_weighting_scheme calc
_refine_ls_wR_factor_gt 0.0689
_refine_ls_wR_factor_ref 0.0731
_reflns_number_gt 5750
_reflns_number_total 6877
_reflns_threshold_expression >2sigma(I)
_cod_depositor_comments
;
The following automatic conversions were performed:
'_symmetry_cell_setting' value 'Monoclinic' changed to 'monoclinic'
according to '/home/saulius/struct/CIF-dictionaries/cif_core.dic'
dictionary named 'cif_core.dic' version 2.4.1 from 2010-06-29.

Automatic conversion script
Id: cif_fix_enum 1527 2010-12-29 10:47:43Z saulius 
;
_cod_original_sg_symbol_H-M P2(1)/n
_cod_database_code 4060152

loop_
_symmetry_equiv_pos_as_xyz
'x, y, z'
'-x+1/2, y+1/2, -z+1/2'
'-x, -y, -z'
'x-1/2, -y-1/2, z-1/2'

loop_
_atom_site_label
_atom_site_type_symbol
_atom_site_fract_x
_atom_site_fract_y
_atom_site_fract_z
_atom_site_U_iso_or_equiv
_atom_site_adp_type
_atom_site_occupancy
_atom_site_symmetry_multiplicity
_atom_site_calc_flag
_atom_site_refinement_flags
_atom_site_disorder_assembly
_atom_site_disorder_group
Zr Zr 0.765954(9) 0.248393(10) 0.025076(8) 0.02736(6) Uani 1 1 d . . .
Si Si 0.57598(3) 0.28963(4) -0.12692(3) 0.03543(10) Uani 1 1 d . . .
O1 O 0.99808(11) 0.27697(15) 0.07396(13) 0.0807(5) Uani 1 1 d . . .
O2 O 0.79727(10) 0.13057(11) 0.21116(8) 0.0571(3) Uani 1 1 d . . .
C1 C 0.92033(13) 0.27256(14) 0.05865(12) 0.0446(4) Uani 1 1 d . . .
C2 C 0.78941(10) 0.16925(12) 0.14874(10) 0.0352(3) Uani 1 1 d . . .
C11 C 0.67094(10) 0.18896(12) -0.11357(9) 0.0328(3) Uani 1 1 d . . .
C12 C 0.76590(11) 0.18933(12) -0.11860(9) 0.0341(3) Uani 1 1 d . . .
C13 C 0.81601(11) 0.10968(12) -0.06309(10) 0.0350(3) Uani 1 1 d . . .
H13A H 0.8820 0.0905 -0.0555 0.042 Uiso 1 1 calc R . .
C14 C 0.75766(11) 0.05699(12) -0.02525(9) 0.0332(3) Uani 1 1 d . . .
C15 C 0.66913(10) 0.10601(12) -0.05525(9) 0.0330(3) Uani 1 1 d . . .
H15A H 0.6115 0.0799 -0.0454 0.040 Uiso 1 1 calc R . .
C21 C 0.63081(10) 0.35990(12) -0.02268(10) 0.0331(3) Uani 1 1 d . . .
C22 C 0.64134(10) 0.33888(12) 0.06649(10) 0.0335(3) Uani 1 1 d . . .
C23 C 0.72525(11) 0.38903(12) 0.11613(10) 0.0351(3) Uani 1 1 d . . .
H23A H 0.7484 0.3906 0.1794 0.042 Uiso 1 1 calc R . .
C24 C 0.76617(11) 0.44404(12) 0.06330(10) 0.0354(3) Uani 1 1 d . . .
C25 C 0.70939(11) 0.42491(12) -0.02119(10) 0.0343(3) Uani 1 1 d . . .
H25A H 0.7168 0.4600 -0.0720 0.041 Uiso 1 1 calc R . .
C31 C 0.80150(14) 0.23793(14) -0.18744(12) 0.0438(4) Uani 1 1 d . . .
C32 C 0.7423(2) 0.1912(2) -0.27277(13) 0.0749(7) Uani 1 1 d . . .
H32A H 0.6776 0.2135 -0.2857 0.112 Uiso 1 1 calc R . .
H32B H 0.7452 0.1161 -0.2690 0.112 Uiso 1 1 calc R . .
H32C H 0.7664 0.2142 -0.3177 0.112 Uiso 1 1 calc R . .
C33 C 0.90440(17) 0.2085(3) -0.17227(17) 0.0828(8) Uani 1 1 d . . .
H33A H 0.9261 0.2403 -0.2158 0.124 Uiso 1 1 calc R . .
H33B H 0.9098 0.1337 -0.1750 0.124 Uiso 1 1 calc R . .
H33C H 0.9425 0.2328 -0.1164 0.124 Uiso 1 1 calc R . .
C34 C 0.79622(18) 0.35524(16) -0.19214(14) 0.0631(6) Uani 1 1 d . . .
H34A H 0.7316 0.3771 -0.2037 0.095 Uiso 1 1 calc R . .
H34B H 0.8190 0.3793 -0.2376 0.095 Uiso 1 1 calc R . .
H34C H 0.8347 0.3844 -0.1382 0.095 Uiso 1 1 calc R . .
C41 C 0.78058(12) -0.04671(13) 0.02061(10) 0.0409(4) Uani 1 1 d . . .
C42 C 0.88172(13) -0.05045(16) 0.08083(13) 0.0540(5) Uani 1 1 d . . .
H42A H 0.9244 -0.0356 0.0489 0.081 Uiso 1 1 calc R . .
H42B H 0.8949 -0.1189 0.1061 0.081 Uiso 1 1 calc R . .
H42C H 0.8900 0.0008 0.1256 0.081 Uiso 1 1 calc R . .
C43 C 0.76929(19) -0.12809(15) -0.05044(13) 0.0672(6) Uani 1 1 d . . .
H43A H 0.7054 -0.1264 -0.0893 0.101 Uiso 1 1 calc R . .
H43B H 0.7828 -0.1965 -0.0251 0.101 Uiso 1 1 calc R . .
H43C H 0.8126 -0.1126 -0.0816 0.101 Uiso 1 1 calc R . .
C44 C 0.71279(14) -0.07362(15) 0.06932(12) 0.0516(4) Uani 1 1 d . . .
H44A H 0.7191 -0.0232 0.1144 0.077 Uiso 1 1 calc R . .
H44B H 0.7272 -0.1422 0.0941 0.077 Uiso 1 1 calc R . .
H44C H 0.6489 -0.0725 0.0304 0.077 Uiso 1 1 calc R . .
C51 C 0.56628(12) 0.29993(15) 0.10470(11) 0.0424(4) Uani 1 1 d . . .
C52 C 0.54123(14) 0.18538(17) 0.08839(14) 0.0579(5) Uani 1 1 d . . .
H52A H 0.5967 0.1435 0.1139 0.087 Uiso 1 1 calc R . .
H52B H 0.5178 0.1727 0.0273 0.087 Uiso 1 1 calc R . .
H52C H 0.4932 0.1672 0.1136 0.087 Uiso 1 1 calc R . .
C53 C 0.59980(15) 0.3171(2) 0.20160(12) 0.0620(6) Uani 1 1 d . . .
H53A H 0.6125 0.3901 0.2137 0.093 Uiso 1 1 calc R . .
H53B H 0.6567 0.2775 0.2274 0.093 Uiso 1 1 calc R . .
H53C H 0.5514 0.2944 0.2250 0.093 Uiso 1 1 calc R . .
C54 C 0.47795(14) 0.3656(2) 0.06560(15) 0.0675(6) Uani 1 1 d . . .
H54A H 0.4308 0.3470 0.0917 0.101 Uiso 1 1 calc R . .
H54B H 0.4536 0.3530 0.0046 0.101 Uiso 1 1 calc R . .
H54C H 0.4936 0.4385 0.0758 0.101 Uiso 1 1 calc R . .
C61 C 0.84237(13) 0.52621(13) 0.09264(11) 0.0445(4) Uani 1 1 d . . .
C62 C 0.91545(16) 0.49849(18) 0.17839(14) 0.0692(6) Uani 1 1 d . . .
H62A H 0.8843 0.4876 0.2209 0.104 Uiso 1 1 calc R . .
H62B H 0.9603 0.5547 0.1965 0.104 Uiso 1 1 calc R . .
H62C H 0.9480 0.4356 0.1720 0.104 Uiso 1 1 calc R . .
C63 C 0.79207(17) 0.62589(15) 0.10425(15) 0.0623(5) Uani 1 1 d . . .
H63A H 0.7452 0.6443 0.0505 0.094 Uiso 1 1 calc R . .
H63B H 0.8374 0.6816 0.1223 0.094 Uiso 1 1 calc R . .
H63C H 0.7617 0.6148 0.1473 0.094 Uiso 1 1 calc R . .
C64 C 0.89047(16) 0.54583(18) 0.02548(15) 0.0640(6) Uani 1 1 d . . .
H64A H 0.9209 0.4827 0.0161 0.096 Uiso 1 1 calc R . .
H64B H 0.9371 0.6001 0.0453 0.096 Uiso 1 1 calc R . .
H64C H 0.8441 0.5672 -0.0276 0.096 Uiso 1 1 calc R . .
C71 C 0.55212(14) 0.38565(16) -0.21612(11) 0.0515(4) Uani 1 1 d . . .
H71A H 0.5484 0.3499 -0.2688 0.077 Uiso 1 1 calc R . .
H71B H 0.6025 0.4362 -0.2033 0.077 Uiso 1 1 calc R . .
H71C H 0.4931 0.4206 -0.2226 0.077 Uiso 1 1 calc R . .
C72 C 0.46223(12) 0.22077(17) -0.14470(13) 0.0522(5) Uani 1 1 d . . .
H72A H 0.4183 0.2665 -0.1302 0.078 Uiso 1 1 calc R . .
H72B H 0.4725 0.1594 -0.1089 0.078 Uiso 1 1 calc R . .
H72C H 0.4367 0.2006 -0.2042 0.078 Uiso 1 1 calc R . .

loop_
_atom_site_aniso_label
_atom_site_aniso_U_11
_atom_site_aniso_U_22
_atom_site_aniso_U_33
_atom_site_aniso_U_23
_atom_site_aniso_U_13
_atom_site_aniso_U_12
Zr 0.02641(8) 0.02800(9) 0.02797(9) 0.00118(5) 0.00909(6) 0.00018(5)
Si 0.0306(2) 0.0403(2) 0.0321(2) 0.00405(18) 0.00531(16) 0.00467(18)
O1 0.0382(8) 0.0959(12) 0.1051(14) 0.0080(11) 0.0187(8) -0.0102(8)
O2 0.0672(9) 0.0623(9) 0.0392(7) 0.0072(6) 0.0132(6) -0.0016(7)
C1 0.0387(9) 0.0447(10) 0.0487(10) 0.0034(8) 0.0114(8) 0.0005(7)
C2 0.0328(7) 0.0339(8) 0.0368(8) -0.0034(7) 0.0081(6) -0.0015(6)
C11 0.0351(8) 0.0345(8) 0.0268(7) -0.0014(6) 0.0072(6) 0.0008(6)
C12 0.0382(8) 0.0357(8) 0.0302(7) 0.0003(6) 0.0134(6) 0.0030(6)
C13 0.0364(8) 0.0356(8) 0.0348(8) -0.0011(6) 0.0137(6) 0.0063(6)
C14 0.0388(8) 0.0284(7) 0.0310(7) -0.0020(6) 0.0090(6) 0.0010(6)
C15 0.0330(7) 0.0326(8) 0.0321(7) -0.0030(6) 0.0084(6) -0.0034(6)
C21 0.0318(7) 0.0329(8) 0.0356(8) 0.0045(6) 0.0123(6) 0.0078(6)
C22 0.0338(7) 0.0346(8) 0.0350(8) 0.0010(6) 0.0152(6) 0.0048(6)
C23 0.0426(8) 0.0327(8) 0.0325(8) -0.0024(6) 0.0153(7) 0.0015(6)
C24 0.0413(8) 0.0285(7) 0.0382(8) -0.0012(6) 0.0149(7) 0.0003(6)
C25 0.0391(8) 0.0300(8) 0.0360(8) 0.0043(6) 0.0152(6) 0.0046(6)
C31 0.0527(10) 0.0477(10) 0.0384(9) 0.0075(7) 0.0251(8) 0.0074(8)
C32 0.119(2) 0.0744(16) 0.0385(11) 0.0000(10) 0.0351(12) -0.0132(14)
C33 0.0728(15) 0.112(2) 0.0854(18) 0.0388(16) 0.0560(14) 0.0281(15)
C34 0.0896(16) 0.0514(12) 0.0662(13) 0.0120(10) 0.0501(12) 0.0007(11)
C41 0.0533(10) 0.0306(8) 0.0375(9) 0.0020(6) 0.0126(7) 0.0029(7)
C42 0.0530(11) 0.0507(11) 0.0554(11) 0.0166(9) 0.0134(9) 0.0153(9)
C43 0.1140(19) 0.0326(10) 0.0542(12) -0.0041(9) 0.0257(12) 0.0055(11)
C44 0.0605(11) 0.0386(10) 0.0544(11) 0.0093(8) 0.0163(9) -0.0074(8)
C51 0.0370(8) 0.0526(11) 0.0429(9) 0.0035(8) 0.0204(7) 0.0037(7)
C52 0.0482(10) 0.0650(13) 0.0697(13) 0.0036(10) 0.0318(10) -0.0129(9)
C53 0.0611(12) 0.0880(16) 0.0483(11) 0.0020(10) 0.0333(10) -0.0043(11)
C54 0.0474(11) 0.0897(17) 0.0752(14) 0.0176(12) 0.0334(10) 0.0225(11)
C61 0.0528(10) 0.0354(9) 0.0452(9) -0.0025(7) 0.0155(8) -0.0099(7)
C62 0.0688(14) 0.0573(13) 0.0658(13) -0.0012(10) -0.0007(11) -0.0238(11)
C63 0.0865(16) 0.0346(10) 0.0693(13) -0.0102(9) 0.0295(12) -0.0077(10)
C64 0.0687(13) 0.0587(13) 0.0739(14) -0.0087(11) 0.0358(11) -0.0274(11)
C71 0.0517(10) 0.0553(11) 0.0405(9) 0.0122(8) 0.0048(8) 0.0107(9)
C72 0.0336(9) 0.0627(12) 0.0525(11) 0.0014(9) 0.0026(8) -0.0028(8)
